data_7040151
loop_
_publ_author_name
'Liang, Qiuming'
'Janes, Trevor'
'Gjergji, Xhoana'
'Song, Datong'

_publ_section_title
;
 Iron complexes of a bidentate picolyl-NHC ligand: synthesis, structure
 and reactivity.
;
_journal_issue 35
_journal_name_full 'Dalton transactions (Cambridge, England : 2003)'
_journal_page_first 13872
_journal_page_last 13880
_journal_paper_doi 10.1039/c6dt02792j
_journal_volume 45
_journal_year 2016
_chemical_formula_sum 'C21 H19 Fe N3 O3'
_chemical_formula_weight 417.24
_space_group_crystal_system monoclinic
_space_group_IT_number 14
_space_group_name_Hall '-P 2yn'
_space_group_name_H-M_alt 'P 1 21/n 1'
_symmetry_space_group_name_Hall '-P 2yn'
_symmetry_space_group_name_H-M 'P 1 21/n 1'
_atom_sites_solution_hydrogens geom
_audit_creation_method SHELXL-2014/7
_audit_update_record
;
2016-07-14 deposited with the CCDC.
2016-08-04 downloaded from the CCDC.
;
_cell_angle_alpha 90
_cell_angle_beta 118.981(6)
_cell_angle_gamma 90
_cell_formula_units_Z 4
_cell_length_a 15.764(2)
_cell_length_b 8.8282(10)
_cell_length_c 16.118(2)
_cell_measurement_reflns_used 24729
_cell_measurement_temperature 150(2)
_cell_measurement_theta_max 27.593
_cell_measurement_theta_min 1.483
_cell_volume 1962.2(4)
_computing_structure_refinement 'SHELXL-2014/7 (Sheldrick, 2014)'
_diffrn_ambient_temperature 150(2)
_diffrn_measured_fraction_theta_full 0.999
_diffrn_measured_fraction_theta_max 0.996
_diffrn_measurement_device_type 'Bruker Kappa Apex II'
_diffrn_radiation_type MoK\a
_diffrn_radiation_wavelength 0.71073
_diffrn_reflns_av_R_equivalents 0.0454
_diffrn_reflns_av_unetI/netI 0.0411
_diffrn_reflns_Laue_measured_fraction_full 0.999
_diffrn_reflns_Laue_measured_fraction_max 0.996
_diffrn_reflns_limit_h_max 20
_diffrn_reflns_limit_h_min -19
_diffrn_reflns_limit_k_max 11
_diffrn_reflns_limit_k_min -11
_diffrn_reflns_limit_l_max 21
_diffrn_reflns_limit_l_min -20
_diffrn_reflns_number 24729
_diffrn_reflns_point_group_measured_fraction_full 0.999
_diffrn_reflns_point_group_measured_fraction_max 0.996
_diffrn_reflns_theta_full 25.242
_diffrn_reflns_theta_max 27.593
_diffrn_reflns_theta_min 1.483
_exptl_absorpt_coefficient_mu 0.795
_exptl_absorpt_correction_T_max 0.7456
_exptl_absorpt_correction_T_min 0.6948
_exptl_absorpt_correction_type multi-scan
_exptl_absorpt_process_details SADABS
_exptl_crystal_colour red
_exptl_crystal_density_diffrn 1.412
_exptl_crystal_description block
_exptl_crystal_F_000 864
_exptl_crystal_size_max 0.2
_exptl_crystal_size_mid 0.1
_exptl_crystal_size_min 0.1
_refine_diff_density_max 0.453
_refine_diff_density_min -0.238
_refine_diff_density_rms 0.070
_refine_ls_extinction_method none
_refine_ls_goodness_of_fit_ref 1.067
_refine_ls_hydrogen_treatment constr
_refine_ls_matrix_type full
_refine_ls_number_parameters 256
_refine_ls_number_reflns 4536
_refine_ls_number_restraints 0
_refine_ls_restrained_S_all 1.067
_refine_ls_R_factor_all 0.0611
_refine_ls_R_factor_gt 0.0378
_refine_ls_shift/su_max 0.001
_refine_ls_shift/su_mean 0.000
_refine_ls_structure_factor_coef Fsqd
_refine_ls_weighting_details 'w=1/[\s^2^(Fo^2^)+(0.0639P)^2^+0.0928P] where P=(Fo^2^+2Fc^2^)/3'
_refine_ls_weighting_scheme calc
_refine_ls_wR_factor_gt 0.0961
_refine_ls_wR_factor_ref 0.1130
_reflns_Friedel_coverage 0.000
_reflns_number_gt 3381
_reflns_number_total 4536
_reflns_threshold_expression 'I > 2\s(I)'
_cod_data_source_file c6dt02792j2.cif
_cod_data_source_block 7
_cod_depositor_comments 'Adding full bibliography for 7040145--7040152.cif.'
_cod_original_cell_volume 1962.3(5)
_cod_database_code 7040151
_shelx_shelxl_version_number 2014/7
_shelx_space_group_comment
;
The symmetry employed for this shelxl refinement is uniquely defined
by the following loop, which should always be used as a source of
symmetry information in preference to the above space-group names.
They are only intended as comments.
;

loop_
_space_group_symop_operation_xyz
'x, y, z'
'-x+1/2, y+1/2, -z+1/2'
'-x, -y, -z'
'x-1/2, -y-1/2, z-1/2'

loop_
_atom_site_label
_atom_site_type_symbol
_atom_site_fract_x
_atom_site_fract_y
_atom_site_fract_z
_atom_site_U_iso_or_equiv
_atom_site_adp_type
_atom_site_occupancy
_atom_site_site_symmetry_order
_atom_site_calc_flag
_atom_site_refinement_flags_posn
_atom_site_refinement_flags_adp
Fe1 Fe 0.82280(2) 0.86634(3) 0.53381(2) 0.02225(12) Uani 1 1 d . .
O1 O 0.90992(16) 1.15215(18) 0.62389(13) 0.0518(6) Uani 1 1 d . .
O2 O 0.73984(16) 1.0624(2) 0.36683(12) 0.0533(6) Uani 1 1 d . .
O3 O 0.63501(15) 0.8410(2) 0.52492(15) 0.0538(6) Uani 1 1 d . .
N1 N 0.86353(14) 0.70256(19) 0.46768(11) 0.0253(4) Uani 1 1 d . .
N2 N 0.87360(13) 0.58010(19) 0.63624(12) 0.0232(4) Uani 1 1 d . .
N3 N 0.94132(13) 0.75423(19) 0.73997(12) 0.0233(4) Uani 1 1 d . .
C1 C 0.88414(18) 1.0309(3) 0.59312(15) 0.0306(5) Uani 1 1 d . .
C2 C 0.77212(19) 0.9812(2) 0.43129(16) 0.0332(6) Uani 1 1 d . .
C3 C 0.70920(19) 0.8396(3) 0.52656(17) 0.0333(6) Uani 1 1 d . .
C4 C 0.88379(15) 0.7339(2) 0.64489(14) 0.0210(4) Uani 1 1 d . .
C5 C 0.96537(18) 0.6156(2) 0.78790(15) 0.0279(5) Uani 1 1 d . .
H5A H 1.0045 0.6011 0.8543 0.033 Uiso 1 1 calc R U
C6 C 0.92293(17) 0.5074(2) 0.72262(15) 0.0263(5) Uani 1 1 d . .
H6A H 0.9261 0.4013 0.7335 0.032 Uiso 1 1 calc R U
C7 C 0.81660(18) 0.5082(2) 0.54427(14) 0.0275(5) Uani 1 1 d . .
H7A H 0.7478 0.5388 0.5173 0.033 Uiso 1 1 calc R U
H7B H 0.8202 0.3968 0.5523 0.033 Uiso 1 1 calc R U
C8 C 0.85282(16) 0.5519(2) 0.47744(14) 0.0262(5) Uani 1 1 d . .
C9 C 0.87207(17) 0.4432(2) 0.42672(15) 0.0312(6) Uani 1 1 d . .
H9A H 0.8651 0.3387 0.4361 0.037 Uiso 1 1 calc R U
C10 C 0.90131(18) 0.4878(3) 0.36275(16) 0.0354(6) Uani 1 1 d . .
H10A H 0.9130 0.4149 0.3260 0.042 Uiso 1 1 calc R U
C11 C 0.91339(19) 0.6398(3) 0.35290(16) 0.0337(6) Uani 1 1 d . .
H11A H 0.9338 0.6736 0.3094 0.040 Uiso 1 1 calc R U
C12 C 0.89552(18) 0.7424(3) 0.40694(15) 0.0304(5) Uani 1 1 d . .
H12A H 0.9063 0.8468 0.4011 0.036 Uiso 1 1 calc R U
C13 C 0.97327(17) 0.8969(2) 0.78890(14) 0.0243(5) Uani 1 1 d . .
C14 C 0.9165(2) 0.9647(3) 0.82223(16) 0.0344(6) Uani 1 1 d . .
C15 C 0.9522(2) 1.0977(3) 0.87511(18) 0.0415(7) Uani 1 1 d . .
H15A H 0.9153 1.1459 0.8998 0.050 Uiso 1 1 calc R U
C16 C 1.0394(2) 1.1610(3) 0.89254(16) 0.0366(6) Uani 1 1 d . .
C17 C 1.09196(18) 1.0923(2) 0.85470(15) 0.0313(6) Uani 1 1 d . .
H17A H 1.1505 1.1377 0.8640 0.038 Uiso 1 1 calc R U
C18 C 1.06079(17) 0.9577(2) 0.80325(14) 0.0270(5) Uani 1 1 d . .
C19 C 1.11935(19) 0.8837(3) 0.76363(18) 0.0359(6) Uani 1 1 d . .
H19A H 1.0779 0.8652 0.6956 0.054 Uiso 1 1 calc R U
H19B H 1.1453 0.7872 0.7962 0.054 Uiso 1 1 calc R U
H19C H 1.1730 0.9505 0.7732 0.054 Uiso 1 1 calc R U
C20 C 0.8193(2) 0.9010(4) 0.8007(2) 0.0544(8) Uani 1 1 d . .
H20A H 0.8257 0.7922 0.8145 0.082 Uiso 1 1 calc R U
H20B H 0.7728 0.9172 0.7335 0.082 Uiso 1 1 calc R U
H20C H 0.7963 0.9521 0.8400 0.082 Uiso 1 1 calc R U
C21 C 1.0778(2) 1.3029(3) 0.95189(19) 0.0547(9) Uani 1 1 d . .
H21A H 1.0272 1.3472 0.9630 0.082 Uiso 1 1 calc R U
H21B H 1.0969 1.3762 0.9183 0.082 Uiso 1 1 calc R U
H21C H 1.1342 1.2773 1.0128 0.082 Uiso 1 1 calc R U

loop_
_atom_site_aniso_label
_atom_site_aniso_U_11
_atom_site_aniso_U_22
_atom_site_aniso_U_33
_atom_site_aniso_U_23
_atom_site_aniso_U_13
_atom_site_aniso_U_12
Fe1 0.02408(19) 0.01582(16) 0.02011(17) 0.00241(11) 0.00538(13) 0.00063(12)
O1 0.0669(15) 0.0187(8) 0.0401(10) 0.0015(7) 0.0025(10) -0.0083(8)
O2 0.0726(15) 0.0453(11) 0.0333(10) 0.0194(8) 0.0187(10) 0.0165(10)
O3 0.0298(12) 0.0567(13) 0.0692(14) 0.0341(10) 0.0194(10) 0.0074(9)
N1 0.0281(11) 0.0199(9) 0.0203(9) 0.0002(7) 0.0058(8) 0.0013(8)
N2 0.0250(10) 0.0162(8) 0.0204(8) 0.0007(7) 0.0046(8) -0.0029(7)
N3 0.0269(10) 0.0174(8) 0.0204(8) -0.0009(7) 0.0072(8) 0.0009(7)
C1 0.0321(14) 0.0241(11) 0.0264(11) 0.0048(9) 0.0069(10) 0.0009(10)
C2 0.0400(15) 0.0241(11) 0.0303(12) 0.0008(10) 0.0128(11) 0.0033(10)
C3 0.0270(14) 0.0281(12) 0.0356(13) 0.0158(9) 0.0079(11) 0.0034(10)
C4 0.0196(11) 0.0172(9) 0.0216(10) -0.0008(8) 0.0063(9) -0.0010(8)
C5 0.0319(13) 0.0260(12) 0.0214(10) 0.0054(8) 0.0094(10) 0.0027(9)
C6 0.0299(13) 0.0180(10) 0.0266(11) 0.0057(8) 0.0100(10) 0.0009(9)
C7 0.0280(13) 0.0179(10) 0.0248(11) -0.0022(8) 0.0034(10) -0.0055(9)
C8 0.0242(13) 0.0209(11) 0.0201(10) -0.0012(8) 0.0001(9) -0.0011(9)
C9 0.0288(14) 0.0224(11) 0.0288(12) -0.0051(9) 0.0034(10) 0.0020(9)
C10 0.0301(14) 0.0351(13) 0.0310(12) -0.0102(10) 0.0070(11) 0.0046(10)
C11 0.0314(14) 0.0410(14) 0.0248(11) -0.0020(10) 0.0105(10) 0.0027(11)
C12 0.0344(14) 0.0276(11) 0.0256(11) 0.0012(9) 0.0117(10) 0.0009(10)
C13 0.0287(13) 0.0186(10) 0.0189(10) 0.0004(8) 0.0063(9) 0.0030(9)
C14 0.0408(16) 0.0317(12) 0.0318(12) -0.0015(10) 0.0186(11) 0.0002(11)
C15 0.0560(19) 0.0347(13) 0.0367(14) -0.0087(11) 0.0247(13) 0.0073(13)
C16 0.0470(17) 0.0240(12) 0.0261(12) -0.0031(9) 0.0076(11) 0.0036(11)
C17 0.0288(13) 0.0233(11) 0.0259(11) -0.0013(9) 0.0007(10) -0.0021(9)
C18 0.0289(13) 0.0202(10) 0.0197(10) 0.0001(8) 0.0022(9) 0.0024(9)
C19 0.0266(13) 0.0346(13) 0.0400(14) -0.0086(10) 0.0111(11) -0.0035(10)
C20 0.056(2) 0.0601(18) 0.064(2) -0.0111(15) 0.0426(18) -0.0038(15)
C21 0.069(2) 0.0332(14) 0.0394(15) -0.0122(12) 0.0082(15) 0.0042(14)

loop_
_atom_type_symbol
_atom_type_description
_atom_type_scat_dispersion_real
_atom_type_scat_dispersion_imag
_atom_type_scat_source
C C 0.0033 0.0016 'International Tables Vol C Tables 4.2.6.8 and 6.1.1.4'
H H 0.0000 0.0000 'International Tables Vol C Tables 4.2.6.8 and 6.1.1.4'
N N 0.0061 0.0033 'International Tables Vol C Tables 4.2.6.8 and 6.1.1.4'
O O 0.0106 0.0060 'International Tables Vol C Tables 4.2.6.8 and 6.1.1.4'
Fe Fe 0.3463 0.8444 'International Tables Vol C Tables 4.2.6.8 and 6.1.1.4'

loop_
_geom_angle_atom_site_label_1
_geom_angle_atom_site_label_2
_geom_angle_atom_site_label_3
_geom_angle
C1 Fe1 C3 115.11(12)
C1 Fe1 C2 85.07(10)
C3 Fe1 C2 91.75(12)
C1 Fe1 C4 95.72(9)
C3 Fe1 C4 90.79(10)
C2 Fe1 C4 176.72(11)
C1 Fe1 N1 129.24(10)
C3 Fe1 N1 115.62(10)
C2 Fe1 N1 91.82(9)
C4 Fe1 N1 85.21(8)
C12 N1 C8 116.79(19)
C12 N1 Fe1 120.62(14)
C8 N1 Fe1 122.41(15)
C4 N2 C6 112.22(16)
C4 N2 C7 121.43(16)
C6 N2 C7 126.36(17)
C4 N3 C5 111.16(17)
C4 N3 C13 126.59(17)
C5 N3 C13 122.23(17)
O1 C1 Fe1 168.5(2)
O2 C2 Fe1 176.8(2)
O3 C3 Fe1 171.4(2)
N3 C4 N2 103.11(16)
N3 C4 Fe1 135.63(15)
N2 C4 Fe1 121.26(14)
C6 C5 N3 107.01(18)
C5 C6 N2 106.51(17)
N2 C7 C8 111.04(18)
N1 C8 C9 122.3(2)
N1 C8 C7 116.61(19)
C9 C8 C7 121.1(2)
C10 C9 C8 119.5(2)
C9 C10 C11 118.7(2)
C10 C11 C12 119.1(2)
N1 C12 C11 123.4(2)
C14 C13 C18 123.0(2)
C14 C13 N3 118.1(2)
C18 C13 N3 118.9(2)
C13 C14 C15 117.0(2)
C13 C14 C20 121.7(2)
C15 C14 C20 121.2(3)
C16 C15 C14 122.1(3)
C15 C16 C17 118.8(2)
C15 C16 C21 121.2(3)
C17 C16 C21 120.0(3)
C16 C17 C18 121.4(2)
C13 C18 C17 117.5(2)
C13 C18 C19 121.73(19)
C17 C18 C19 120.7(2)

loop_
_geom_bond_atom_site_label_1
_geom_bond_atom_site_label_2
_geom_bond_distance
Fe1 C1 1.751(2)
Fe1 C3 1.753(3)
Fe1 C2 1.766(2)
Fe1 C4 1.957(2)
Fe1 N1 2.0742(18)
O1 C1 1.167(3)
O2 C2 1.157(3)
O3 C3 1.157(3)
N1 C12 1.347(3)
N1 C8 1.360(3)
N2 C4 1.367(3)
N2 C6 1.381(3)
N2 C7 1.455(3)
N3 C4 1.362(2)
N3 C5 1.398(3)
N3 C13 1.441(3)
C5 C6 1.336(3)
C7 C8 1.494(3)
C8 C9 1.386(3)
C9 C10 1.375(4)
C10 C11 1.376(3)
C11 C12 1.377(3)
C13 C14 1.384(3)
C13 C18 1.391(3)
C14 C15 1.398(3)
C14 C20 1.506(4)
C15 C16 1.380(4)
C16 C17 1.385(4)
C16 C21 1.513(3)
C17 C18 1.395(3)
C18 C19 1.502(4)
